data_2217269
loop_
_publ_author_name
'Ming-Yue Mou'
'Ke Pi'
'Qi-Long Zhang'
'Yun-Qian Zhang'
'Qian-Jun Zhang'

_publ_section_title
;
 5,7-Dihydroxy-6,4'-dimethoxyflavone
;
_journal_coeditor_code RZ2178
_journal_issue 1
_journal_name_full 'Acta Crystallographica Section E'
_journal_page_first o71
_journal_page_last o71
_journal_paper_doi 10.1107/S160053680706179X
_journal_volume 64
_journal_year 2008
_chemical_formula_iupac 'C17 H14 O6'
_chemical_formula_moiety 'C17 H14 O6'
_chemical_formula_sum 'C17 H14 O6'
_chemical_formula_weight 314.28
_chemical_melting_point 498.1(10)
_chemical_name_systematic
;
5,7-Dihydroxy-6,4'-dimethoxyflavone
;
_space_group_IT_number 2
_symmetry_cell_setting triclinic
_symmetry_space_group_name_Hall '-P 1'
_symmetry_space_group_name_H-M 'P -1'
_atom_sites_solution_hydrogens geom
_atom_sites_solution_primary direct
_atom_sites_solution_secondary difmap
_audit_creation_method SHELXL-97
_cell_angle_alpha 82.739(6)
_cell_angle_beta 88.424(6)
_cell_angle_gamma 76.907(6)
_cell_formula_units_Z 2
_cell_length_a 6.9115(11)
_cell_length_b 7.2583(12)
_cell_length_c 14.649(2)
_cell_measurement_reflns_used 7597
_cell_measurement_temperature 293(2)
_cell_measurement_theta_max 25.00
_cell_measurement_theta_min 1.40
_cell_volume 710.03(19)
_computing_cell_refinement 'SAINT (Bruker, 2005)'
_computing_data_collection 'SMART (Bruker, 2005)'
_computing_data_reduction 'SAINT (Bruker, 2005)'
_computing_molecular_graphics 'ORTEP-3 for Windows (Farrugia, 1997)'
_computing_publication_material 'WinGX (Farrugia, 1999)'
_computing_structure_refinement 'SHELXL97 (Sheldrick, 1997)'
_computing_structure_solution 'SHELXS97 (Sheldrick, 1997)'
_diffrn_ambient_temperature 293(2)
_diffrn_measured_fraction_theta_full 0.987
_diffrn_measured_fraction_theta_max 0.987
_diffrn_measurement_device_type 'Bruker APEXII CCD area-detector'
_diffrn_measurement_method '\f and \w scan'
_diffrn_radiation_monochromator graphite
_diffrn_radiation_source 'fine-focus sealed tube'
_diffrn_radiation_type MoK\a
_diffrn_radiation_wavelength 0.71073
_diffrn_reflns_av_R_equivalents 0.0202
_diffrn_reflns_av_sigmaI/netI 0.0218
_diffrn_reflns_limit_h_max 8
_diffrn_reflns_limit_h_min -8
_diffrn_reflns_limit_k_max 8
_diffrn_reflns_limit_k_min -8
_diffrn_reflns_limit_l_max 16
_diffrn_reflns_limit_l_min -17
_diffrn_reflns_number 7597
_diffrn_reflns_theta_full 25.00
_diffrn_reflns_theta_max 25.00
_diffrn_reflns_theta_min 1.40
_diffrn_standards_interval_count 0
_diffrn_standards_interval_time 0
_diffrn_standards_number 0
_exptl_absorpt_coefficient_mu 0.112
_exptl_absorpt_correction_T_max 0.990
_exptl_absorpt_correction_T_min 0.980
_exptl_absorpt_correction_type multi-scan
_exptl_absorpt_process_details 'SADABS (Bruker, 2005)'
_exptl_crystal_colour colourless
_exptl_crystal_density_diffrn 1.470
_exptl_crystal_density_method 'not measured'
_exptl_crystal_description prism
_exptl_crystal_F_000 328
_exptl_crystal_size_max 0.18
_exptl_crystal_size_mid 0.12
_exptl_crystal_size_min 0.09
_refine_diff_density_max 0.199
_refine_diff_density_min -0.186
_refine_ls_extinction_coef 0.036(5)
_refine_ls_extinction_expression Fc^*^=kFc[1+0.001xFc^2^\l^3^/sin(2\q)]^-1/4^
_refine_ls_extinction_method SHELXL
_refine_ls_goodness_of_fit_ref 1.075
_refine_ls_hydrogen_treatment constr
_refine_ls_matrix_type full
_refine_ls_number_parameters 209
_refine_ls_number_reflns 2469
_refine_ls_number_restraints 0
_refine_ls_restrained_S_all 1.075
_refine_ls_R_factor_all 0.0446
_refine_ls_R_factor_gt 0.0379
_refine_ls_shift/su_max 0.001
_refine_ls_shift/su_mean 0.000
_refine_ls_structure_factor_coef Fsqd
_refine_ls_weighting_details 'calc w=1/[\s^2^(Fo^2^)+(0.0576P)^2^+0.1294P] where P=(Fo^2^+2Fc^2^)/3'
_refine_ls_weighting_scheme calc
_refine_ls_wR_factor_gt 0.1051
_refine_ls_wR_factor_ref 0.1102
_reflns_number_gt 2095
_reflns_number_total 2469
_reflns_threshold_expression I>2\s(I)
_cod_data_source_file rz2178.cif
_cod_data_source_block I
_cod_depositor_comments
;
The following automatic conversions were performed:

'_chemical_melting_point' value '224-226\% C' was changed to
'498.1(10)' - it was converted from degrees Celsius(C) to Kelvins(K),
the average value was taken and precision was estimated.

Automatic conversion script
Id: cif_fix_values 1646 2011-03-28 12:23:43Z adriana 

The following automatic conversions were performed:

'_chemical_melting_point' value '224-226\% C' was changed to
'498.1(10)' - it was converted from degrees Celsius(C) to Kelvins(K),
the average value was taken and precision was estimated.

Automatic conversion script
Id: cif_fix_values 1715 2011-07-08 13:25:40Z adriana 
;
_cod_original_cell_volume 710.0(2)
_cod_database_code 2217269
_cod_database_fobs_code 2217269

loop_
_symmetry_equiv_pos_as_xyz
'x, y, z'
'-x, -y, -z'

loop_
_atom_site_type_symbol
_atom_site_label
_atom_site_fract_x
_atom_site_fract_y
_atom_site_fract_z
_atom_site_U_iso_or_equiv
_atom_site_adp_type
_atom_site_calc_flag
_atom_site_refinement_flags
_atom_site_occupancy
C C1 -0.3004(3) 0.9240(3) 0.86019(11) 0.0675(5) Uani d . 1
H H1A -0.3983 0.9715 0.9043 0.101 Uiso calc R 1
H H1B -0.1984 0.9951 0.8563 0.101 Uiso calc R 1
H H1C -0.2428 0.7918 0.8791 0.101 Uiso calc R 1
C C2 -0.2756(2) 0.8843(2) 0.70068(10) 0.0444(4) Uani d . 1
C C3 -0.0702(2) 0.8314(2) 0.70196(10) 0.0476(4) Uani d . 1
H H3 -0.0005 0.8308 0.7555 0.057 Uiso calc R 1
C C4 0.0309(2) 0.7793(2) 0.62275(10) 0.0441(4) Uani d . 1
H H4 0.1689 0.7443 0.6237 0.053 Uiso calc R 1
C C5 -0.0691(2) 0.77829(18) 0.54212(9) 0.0361(3) Uani d . 1
C C6 -0.2764(2) 0.8273(2) 0.54371(10) 0.0443(4) Uani d . 1
H H6 -0.3473 0.8244 0.4911 0.053 Uiso calc R 1
C C7 -0.3773(2) 0.8797(2) 0.62189(11) 0.0494(4) Uani d . 1
H H7 -0.5154 0.9123 0.6215 0.059 Uiso calc R 1
C C8 0.0387(2) 0.72640(18) 0.45786(9) 0.0353(3) Uani d . 1
C C9 0.2359(2) 0.6569(2) 0.44969(10) 0.0416(4) Uani d . 1
H H9 0.3163 0.6392 0.5014 0.050 Uiso calc R 1
C C10 0.3248(2) 0.6095(2) 0.36394(10) 0.0398(3) Uani d . 1
C C11 0.18831(19) 0.63688(18) 0.28746(9) 0.0351(3) Uani d . 1
C C12 -0.0140(2) 0.71097(19) 0.30008(9) 0.0349(3) Uani d . 1
C C13 -0.1511(2) 0.7425(2) 0.22975(10) 0.0412(4) Uani d . 1
H H13 -0.2849 0.7941 0.2395 0.049 Uiso calc R 1
C C14 -0.0826(2) 0.6948(2) 0.14458(10) 0.0400(4) Uani d . 1
C C15 0.1185(2) 0.6180(2) 0.12867(9) 0.0392(4) Uani d . 1
C C16 0.2539(2) 0.5884(2) 0.19985(10) 0.0381(3) Uani d . 1
C C17 0.2732(3) 0.7014(3) -0.01218(11) 0.0595(5) Uani d . 1
H H17A 0.3096 0.6582 -0.0709 0.089 Uiso calc R 1
H H17B 0.3904 0.7090 0.0195 0.089 Uiso calc R 1
H H17C 0.1849 0.8250 -0.0211 0.089 Uiso calc R 1
O O1 -0.39076(18) 0.94398(18) 0.77344(8) 0.0630(4) Uani d . 1
O O2 0.50778(15) 0.54639(17) 0.35414(7) 0.0547(3) Uani d . 1
O O3 0.44741(15) 0.51494(17) 0.18454(7) 0.0531(3) Uani d . 1
H H3A 0.5105 0.5051 0.2322 0.080 Uiso calc R 1
O O4 0.17552(15) 0.56933(15) 0.04163(7) 0.0475(3) Uani d . 1
O O5 -0.21639(15) 0.72526(17) 0.07437(7) 0.0550(3) Uani d . 1
H H5 -0.1587 0.6919 0.0275 0.083 Uiso calc R 1
O O6 -0.08666(13) 0.75600(14) 0.38456(6) 0.0384(3) Uani d . 1

loop_
_atom_site_aniso_label
_atom_site_aniso_U_11
_atom_site_aniso_U_22
_atom_site_aniso_U_33
_atom_site_aniso_U_12
_atom_site_aniso_U_13
_atom_site_aniso_U_23
C1 0.1075(16) 0.0602(11) 0.0344(9) -0.0146(10) 0.0078(9) -0.0132(8)
C2 0.0545(9) 0.0402(8) 0.0368(8) -0.0072(7) 0.0084(7) -0.0060(6)
C3 0.0604(10) 0.0488(9) 0.0346(8) -0.0115(7) -0.0065(7) -0.0093(6)
C4 0.0451(8) 0.0491(9) 0.0393(8) -0.0105(7) -0.0012(6) -0.0104(6)
C5 0.0439(8) 0.0322(7) 0.0325(7) -0.0094(6) 0.0009(6) -0.0040(5)
C6 0.0447(8) 0.0520(9) 0.0354(8) -0.0092(7) -0.0015(6) -0.0057(6)
C7 0.0448(8) 0.0585(10) 0.0414(9) -0.0043(7) 0.0053(7) -0.0068(7)
C8 0.0414(8) 0.0336(7) 0.0322(7) -0.0109(6) -0.0015(6) -0.0039(5)
C9 0.0410(8) 0.0495(9) 0.0332(8) -0.0080(6) -0.0044(6) -0.0045(6)
C10 0.0360(8) 0.0430(8) 0.0396(8) -0.0085(6) 0.0014(6) -0.0036(6)
C11 0.0374(8) 0.0352(7) 0.0335(8) -0.0099(6) 0.0025(6) -0.0054(6)
C12 0.0388(7) 0.0364(7) 0.0309(7) -0.0098(6) 0.0041(6) -0.0082(5)
C13 0.0349(7) 0.0514(9) 0.0379(8) -0.0072(6) 0.0000(6) -0.0122(6)
C14 0.0437(8) 0.0465(8) 0.0324(8) -0.0127(6) -0.0017(6) -0.0097(6)
C15 0.0457(8) 0.0430(8) 0.0321(8) -0.0131(6) 0.0064(6) -0.0119(6)
C16 0.0374(7) 0.0394(8) 0.0385(8) -0.0095(6) 0.0064(6) -0.0086(6)
C17 0.0735(11) 0.0701(11) 0.0389(9) -0.0230(9) 0.0171(8) -0.0130(8)
O1 0.0702(8) 0.0756(8) 0.0383(6) -0.0025(6) 0.0113(5) -0.0158(5)
O2 0.0339(6) 0.0805(8) 0.0451(7) -0.0032(5) 0.0010(5) -0.0082(5)
O3 0.0380(6) 0.0738(8) 0.0454(7) -0.0040(5) 0.0078(5) -0.0170(5)
O4 0.0556(7) 0.0591(7) 0.0341(6) -0.0197(5) 0.0098(5) -0.0196(5)
O5 0.0479(6) 0.0816(8) 0.0360(6) -0.0076(5) -0.0052(5) -0.0203(5)
O6 0.0362(5) 0.0496(6) 0.0294(5) -0.0064(4) 0.0009(4) -0.0107(4)

loop_
_atom_type_symbol
_atom_type_description
_atom_type_scat_dispersion_real
_atom_type_scat_dispersion_imag
_atom_type_scat_source
C C 0.0033 0.0016 'International Tables Vol C Tables 4.2.6.8 and 6.1.1.4'
H H 0.0000 0.0000 'International Tables Vol C Tables 4.2.6.8 and 6.1.1.4'
O O 0.0106 0.0060 'International Tables Vol C Tables 4.2.6.8 and 6.1.1.4'

loop_
_geom_angle_atom_site_label_1
_geom_angle_atom_site_label_2
_geom_angle_atom_site_label_3
_geom_angle
O1 C1 H1A 109.5
O1 C1 H1B 109.5
H1A C1 H1B 109.5
O1 C1 H1C 109.5
H1A C1 H1C 109.5
H1B C1 H1C 109.5
O1 C2 C7 115.54(14)
O1 C2 C3 124.67(14)
C7 C2 C3 119.78(14)
C2 C3 C4 119.42(14)
C2 C3 H3 120.3
C4 C3 H3 120.3
C5 C4 C3 121.51(14)
C5 C4 H4 119.2
C3 C4 H4 119.2
C4 C5 C6 117.71(13)
C4 C5 C8 121.32(13)
C6 C5 C8 120.97(12)
C7 C6 C5 121.01(14)
C7 C6 H6 119.5
C5 C6 H6 119.5
C6 C7 C2 120.53(15)
C6 C7 H7 119.7
C2 C7 H7 119.7
C9 C8 O6 121.73(13)
C9 C8 C5 126.79(13)
O6 C8 C5 111.48(11)
C8 C9 C10 121.96(13)
C8 C9 H9 119.0
C10 C9 H9 119.0
O2 C10 C9 123.33(13)
O2 C10 C11 121.21(13)
C9 C10 C11 115.46(12)
C12 C11 C16 118.45(12)
C12 C11 C10 119.87(12)
C16 C11 C10 121.68(13)
O6 C12 C13 116.48(12)
O6 C12 C11 120.89(12)
C13 C12 C11 122.63(13)
C14 C13 C12 117.67(13)
C14 C13 H13 121.2
C12 C13 H13 121.2
O5 C14 C13 118.33(13)
O5 C14 C15 119.79(13)
C13 C14 C15 121.87(13)
C16 C15 O4 121.77(13)
C16 C15 C14 119.65(13)
O4 C15 C14 118.56(12)
O3 C16 C15 119.67(13)
O3 C16 C11 120.61(13)
C15 C16 C11 119.71(13)
O4 C17 H17A 109.5
O4 C17 H17B 109.5
H17A C17 H17B 109.5
O4 C17 H17C 109.5
H17A C17 H17C 109.5
H17B C17 H17C 109.5
C2 O1 C1 118.62(14)
C16 O3 H3A 109.5
C15 O4 C17 114.00(11)
C14 O5 H5 109.5
C8 O6 C12 120.07(11)

loop_
_geom_bond_atom_site_label_1
_geom_bond_atom_site_label_2
_geom_bond_distance
C1 O1 1.408(2)
C1 H1A 0.9600
C1 H1B 0.9600
C1 H1C 0.9600
C2 O1 1.3678(18)
C2 C7 1.376(2)
C2 C3 1.384(2)
C3 C4 1.387(2)
C3 H3 0.9300
C4 C5 1.387(2)
C4 H4 0.9300
C5 C6 1.396(2)
C5 C8 1.470(2)
C6 C7 1.374(2)
C6 H6 0.9300
C7 H7 0.9300
C8 C9 1.349(2)
C8 O6 1.3632(16)
C9 C10 1.430(2)
C9 H9 0.9300
C10 O2 1.2545(17)
C10 C11 1.4498(19)
C11 C12 1.3959(19)
C11 C16 1.409(2)
C12 O6 1.3727(16)
C12 C13 1.3812(19)
C13 C14 1.379(2)
C13 H13 0.9300
C14 O5 1.3651(17)
C14 C15 1.400(2)
C15 C16 1.384(2)
C15 O4 1.3890(16)
C16 O3 1.3471(17)
C17 O4 1.4383(19)
C17 H17A 0.9600
C17 H17B 0.9600
C17 H17C 0.9600
O3 H3A 0.8200
O5 H5 0.8200

loop_
_geom_hbond_atom_site_label_D
_geom_hbond_atom_site_label_H
_geom_hbond_atom_site_label_A
_geom_hbond_site_symmetry_A
_geom_hbond_distance_DH
_geom_hbond_distance_HA
_geom_hbond_distance_DA
_geom_hbond_angle_DHA
O3 H3A O2 . 0.82 1.85 2.5774(15) 147.6
O5 H5 O4 . 0.82 2.28 2.7431(15) 115.9
O5 H5 O4 2_565 0.82 2.29 2.8562(15) 127.0
C1 H1B Cg3 2_578 0.96 2.93 3.799(2) 150

loop_
_geom_torsion_atom_site_label_1
_geom_torsion_atom_site_label_2
_geom_torsion_atom_site_label_3
_geom_torsion_atom_site_label_4
_geom_torsion
O1 C2 C3 C4 -177.85(14)
C7 C2 C3 C4 1.7(2)
C2 C3 C4 C5 -0.2(2)
C3 C4 C5 C6 -1.5(2)
C3 C4 C5 C8 178.85(13)
C4 C5 C6 C7 1.7(2)
C8 C5 C6 C7 -178.62(13)
C5 C6 C7 C2 -0.2(2)
O1 C2 C7 C6 178.11(14)
C3 C2 C7 C6 -1.5(2)
C4 C5 C8 C9 7.4(2)
C6 C5 C8 C9 -172.29(14)
C4 C5 C8 O6 -172.95(12)
C6 C5 C8 O6 7.41(19)
O6 C8 C9 C10 -0.2(2)
C5 C8 C9 C10 179.42(13)
C8 C9 C10 O2 179.30(14)
C8 C9 C10 C11 -1.5(2)
O2 C10 C11 C12 -178.72(13)
C9 C10 C11 C12 2.0(2)
O2 C10 C11 C16 2.0(2)
C9 C10 C11 C16 -177.22(12)
C16 C11 C12 O6 178.30(12)
C10 C11 C12 O6 -1.0(2)
C16 C11 C12 C13 -1.5(2)
C10 C11 C12 C13 179.21(13)
O6 C12 C13 C14 -178.69(12)
C11 C12 C13 C14 1.1(2)
C12 C13 C14 O5 -179.95(12)
C12 C13 C14 C15 -0.4(2)
O5 C14 C15 C16 179.62(13)
C13 C14 C15 C16 0.1(2)
O5 C14 C15 O4 -1.9(2)
C13 C14 C15 O4 178.50(13)
O4 C15 C16 O3 1.8(2)
C14 C15 C16 O3 -179.86(13)
O4 C15 C16 C11 -178.83(12)
C14 C15 C16 C11 -0.4(2)
C12 C11 C16 O3 -179.45(12)
C10 C11 C16 O3 -0.2(2)
C12 C11 C16 C15 1.1(2)
C10 C11 C16 C15 -179.60(12)
C7 C2 O1 C1 170.14(15)
C3 C2 O1 C1 -10.3(2)
C16 C15 O4 C17 -77.04(18)
C14 C15 O4 C17 104.56(16)
C9 C8 O6 C12 1.4(2)
C5 C8 O6 C12 -178.27(11)
C13 C12 O6 C8 179.03(12)
C11 C12 O6 C8 -0.80(19)

loop_
_cod_related_entry_id
_cod_related_entry_database
_cod_related_entry_code
1 ChemSpider 4478521
